data_1548727
loop_
_publ_author_name
'Fujii, Takuya'
'Yamakado, Hideo'

_publ_section_title
;
 The 2:1 charge-transfer complex of 4,6-dimethyldibenzothiophene and
 7,7,8,8-tetracyano-2,3,5,6-tetrafluoroquinodimethane
;
_journal_coeditor_code IS4022
_journal_issue 1
_journal_name_full IUCrData
_journal_page_first x180077
_journal_paper_doi 10.1107/S2414314618000779
_journal_volume 3
_journal_year 2018
_chemical_formula_iupac '2C14 H12 S, C12 F4 N4'
_chemical_formula_moiety '2(C14 H12 S), C12 F4 N4'
_chemical_formula_sum 'C40 H24 F4 N4 S2'
_chemical_formula_weight 700.77
_chemical_name_common
;
Bis(4,6-dimethyldibenzothiophene)
7,7,8,8-tetracyano-2,3,5,6-tetrafluoroquinodimethane
;
_chemical_name_systematic
;Bis[6,10-dimethyl-8-thiatricyclo[7.4.0.0^2,7^]trideca-1(9),2,4,6,10,12-hexaene]
2-[4-(dicyanomethylidene)-2,3,5,6-tetrafluorocyclohexa-2,5-dien-1-ylidene]propanedinitrile
;
_space_group_crystal_system triclinic
_space_group_IT_number 2
_space_group_name_Hall '-P 1'
_space_group_name_H-M_alt 'P -1'
_symmetry_space_group_name_Hall '-P 1'
_symmetry_space_group_name_H-M 'P -1'
_atom_sites_solution_hydrogens geom
_atom_sites_solution_primary direct
_atom_sites_solution_secondary difmap
_cell_angle_alpha 113.400(2)
_cell_angle_beta 90.010(3)
_cell_angle_gamma 108.607(3)
_cell_formula_units_Z 1
_cell_length_a 7.570(2)
_cell_length_b 10.206(3)
_cell_length_c 11.549(4)
_cell_measurement_reflns_used 2475
_cell_measurement_temperature 93
_cell_measurement_theta_max 27.48
_cell_measurement_theta_min 3.69
_cell_volume 767.8(4)
_computing_cell_refinement
;
CrystalClear (Rigaku, 2008)
;
_computing_data_collection
;
CrystalClear (Rigaku, 2008)
;
_computing_data_reduction
;
CrystalClear (Rigaku, 2008)
;
_computing_molecular_graphics
;
ORTEP-3 for Windows (Farrugia, 2012)
;
_computing_publication_material
;
CrystalStructure (Rigaku, 2016) and publCIF (Westrip, 2010)
;
_computing_structure_refinement
;
SHELXL2016 (Sheldrick, 2015)
;
_computing_structure_solution
;
SIR2014 (Burla <i>et al.</i>, 2012)
;
_diffrn_ambient_temperature 93
_diffrn_detector_area_resol_mean 28.445
_diffrn_measured_fraction_theta_full 0.977
_diffrn_measured_fraction_theta_max 0.963
_diffrn_measurement_device_type 'Rigaku Saturn724'
_diffrn_measurement_method \w
_diffrn_radiation_type 'Mo K\a'
_diffrn_radiation_wavelength 0.71075
_diffrn_reflns_av_R_equivalents 0.0208
_diffrn_reflns_limit_h_max 9
_diffrn_reflns_limit_h_min -8
_diffrn_reflns_limit_k_max 13
_diffrn_reflns_limit_k_min -13
_diffrn_reflns_limit_l_max 12
_diffrn_reflns_limit_l_min -14
_diffrn_reflns_number 6222
_diffrn_reflns_theta_full 25.242
_diffrn_reflns_theta_max 27.245
_diffrn_reflns_theta_min 3.694
_diffrn_standards_number 0
_exptl_absorpt_coefficient_mu 0.237
_exptl_absorpt_correction_T_max 0.995
_exptl_absorpt_correction_T_min 0.854
_exptl_absorpt_correction_type multi-scan
_exptl_absorpt_process_details
;
(<i>REQAB</i>; Rigaku, 1998)
;
_exptl_crystal_colour black
_exptl_crystal_density_diffrn 1.516
_exptl_crystal_density_method 'not measured'
_exptl_crystal_description prism
_exptl_crystal_F_000 360.00
_exptl_crystal_size_max 0.420
_exptl_crystal_size_mid 0.100
_exptl_crystal_size_min 0.020
_refine_diff_density_max 0.40
_refine_diff_density_min -0.25
_refine_ls_extinction_method none
_refine_ls_goodness_of_fit_ref 1.034
_refine_ls_hydrogen_treatment constr
_refine_ls_number_parameters 228
_refine_ls_number_reflns 3311
_refine_ls_number_restraints 0
_refine_ls_R_factor_all 0.0410
_refine_ls_R_factor_gt 0.0345
_refine_ls_shift/su_max 0.000
_refine_ls_structure_factor_coef Fsqd
_refine_ls_weighting_details 'w = 1/[\s^2^(Fo^2^)+(0.0470P)^2^+0.4352P] where P=(Fo^2^+2Fc^2^)/3'
_refine_ls_weighting_scheme calc
_refine_ls_wR_factor_gt 0.0871
_refine_ls_wR_factor_ref 0.0914
_reflns_number_gt 2887
_reflns_number_total 3311
_reflns_threshold_expression F^2^>2\s(F^2^)
_cod_data_source_file is4022sup1.cif
_cod_data_source_block I
_cod_database_code 1548727

loop_
_space_group_symop_id
_space_group_symop_operation_xyz
1 +X,+Y,+Z
2 -X,-Y,-Z

loop_
_atom_site_type_symbol
_atom_site_label
_atom_site_fract_x
_atom_site_fract_y
_atom_site_fract_z
_atom_site_U_iso_or_equiv
_atom_site_adp_type
_atom_site_calc_flag
_atom_site_occupancy
S S1 0.50372(5) 0.19776(4) 0.00985(3) 0.01267(11) Uani d 1
F F1 0.66794(11) 0.46548(10) -0.11943(8) 0.01555(19) Uani d 1
F F2 0.73704(12) 0.60156(10) 0.13100(8) 0.0156(2) Uani d 1
N N1 1.37660(19) 0.69718(16) 0.40939(13) 0.0196(3) Uani d 1
N N2 0.8594(2) 0.75756(17) 0.42387(13) 0.0234(3) Uani d 1
C C1 1.0005(2) 0.24541(16) 0.16420(14) 0.0134(3) Uani d 1
H H1 1.106198 0.219533 0.132407 0.016 Uiso calc 1
C C2 1.0013(2) 0.31783(17) 0.29404(14) 0.0144(3) Uani d 1
H H2 1.107384 0.340458 0.351784 0.017 Uiso calc 1
C C3 0.8466(2) 0.35811(16) 0.34113(14) 0.0149(3) Uani d 1
H H3 0.850956 0.408757 0.430689 0.018 Uiso calc 1
C C4 0.6867(2) 0.32626(16) 0.26081(14) 0.0135(3) Uani d 1
C C5 0.6874(2) 0.25106(16) 0.12964(14) 0.0123(3) Uani d 1
C C6 0.6322(2) 0.12100(16) -0.10872(14) 0.0120(3) Uani d 1
C C7 0.5684(2) 0.05155(16) -0.24017(14) 0.0134(3) Uani d 1
C C8 0.6910(2) -0.00336(16) -0.31948(14) 0.0150(3) Uani d 1
H H8 0.652923 -0.051750 -0.409160 0.018 Uiso calc 1
C C9 0.8694(2) 0.01070(17) -0.27078(14) 0.0151(3) Uani d 1
H H9 0.949518 -0.027864 -0.327803 0.018 Uiso calc 1
C C10 0.9300(2) 0.08007(16) -0.14069(14) 0.0134(3) Uani d 1
H H10 1.050959 0.089629 -0.108152 0.016 Uiso calc 1
C C11 0.8102(2) 0.13592(16) -0.05784(14) 0.0119(3) Uani d 1
C C12 0.8422(2) 0.21067(15) 0.08018(13) 0.0116(3) Uani d 1
C C13 0.5213(2) 0.36983(18) 0.31136(15) 0.0174(3) Uani d 1
H H13A 0.514343 0.452297 0.290378 0.026 Uiso calc 1
H H13B 0.536587 0.404189 0.404152 0.026 Uiso calc 1
H H13C 0.405198 0.281435 0.272533 0.026 Uiso calc 1
C C14 0.3773(2) 0.03761(17) -0.29078(15) 0.0167(3) Uani d 1
H H14A 0.371282 0.139434 -0.266854 0.025 Uiso calc 1
H H14B 0.280501 -0.018362 -0.254580 0.025 Uiso calc 1
H H14C 0.355357 -0.017344 -0.383911 0.025 Uiso calc 1
C C15 0.83036(19) 0.48166(16) -0.06107(14) 0.0114(3) Uani d 1
C C16 0.86612(19) 0.55144(16) 0.06696(14) 0.0117(3) Uani d 1
C C17 1.03840(19) 0.57591(15) 0.13883(13) 0.0113(3) Uani d 1
C C18 1.0752(2) 0.64812(16) 0.26997(14) 0.0131(3) Uani d 1
C C19 1.2464(2) 0.67300(16) 0.34279(14) 0.0146(3) Uani d 1
C C20 0.9484(2) 0.70676(17) 0.35044(14) 0.0156(3) Uani d 1

loop_
_atom_site_aniso_label
_atom_site_aniso_U_11
_atom_site_aniso_U_22
_atom_site_aniso_U_33
_atom_site_aniso_U_12
_atom_site_aniso_U_13
_atom_site_aniso_U_23
S1 0.01041(17) 0.01487(18) 0.01270(18) 0.00466(13) 0.00217(13) 0.00553(13)
F1 0.0113(4) 0.0217(5) 0.0136(4) 0.0073(3) -0.0004(3) 0.0062(4)
F2 0.0127(4) 0.0201(4) 0.0142(4) 0.0091(3) 0.0050(3) 0.0048(3)
N1 0.0190(7) 0.0225(7) 0.0150(6) 0.0063(5) 0.0002(5) 0.0064(5)
N2 0.0234(7) 0.0268(7) 0.0163(7) 0.0101(6) 0.0058(6) 0.0045(6)
C1 0.0128(7) 0.0123(7) 0.0163(7) 0.0044(5) 0.0037(6) 0.0072(6)
C2 0.0128(7) 0.0155(7) 0.0158(7) 0.0039(5) 0.0001(5) 0.0081(6)
C3 0.0173(7) 0.0144(7) 0.0123(7) 0.0041(6) 0.0026(6) 0.0059(6)
C4 0.0136(7) 0.0123(7) 0.0150(7) 0.0039(5) 0.0040(5) 0.0067(5)
C5 0.0113(6) 0.0114(6) 0.0145(7) 0.0023(5) 0.0014(5) 0.0070(5)
C6 0.0116(6) 0.0093(6) 0.0147(7) 0.0024(5) 0.0026(5) 0.0057(5)
C7 0.0132(7) 0.0107(7) 0.0153(7) 0.0020(5) 0.0012(5) 0.0063(5)
C8 0.0172(7) 0.0127(7) 0.0126(7) 0.0036(6) 0.0011(6) 0.0040(5)
C9 0.0154(7) 0.0129(7) 0.0163(7) 0.0060(6) 0.0046(6) 0.0047(6)
C10 0.0125(7) 0.0119(7) 0.0166(7) 0.0045(5) 0.0026(5) 0.0065(5)
C11 0.0123(7) 0.0087(6) 0.0139(7) 0.0017(5) 0.0014(5) 0.0054(5)
C12 0.0134(7) 0.0093(6) 0.0131(7) 0.0034(5) 0.0030(5) 0.0061(5)
C13 0.0156(7) 0.0225(8) 0.0156(7) 0.0089(6) 0.0051(6) 0.0076(6)
C14 0.0146(7) 0.0174(7) 0.0156(7) 0.0042(6) -0.0007(6) 0.0055(6)
C15 0.0089(6) 0.0115(6) 0.0140(7) 0.0032(5) 0.0012(5) 0.0059(5)
C16 0.0101(6) 0.0114(6) 0.0148(7) 0.0045(5) 0.0049(5) 0.0060(5)
C17 0.0119(7) 0.0096(6) 0.0128(7) 0.0028(5) 0.0026(5) 0.0056(5)
C18 0.0138(7) 0.0118(7) 0.0122(7) 0.0032(5) 0.0024(5) 0.0047(5)
C19 0.0183(7) 0.0134(7) 0.0100(7) 0.0040(6) 0.0040(6) 0.0040(5)
C20 0.0166(7) 0.0149(7) 0.0119(7) 0.0032(6) -0.0007(6) 0.0041(6)

loop_
_atom_type_symbol
_atom_type_description
_atom_type_scat_dispersion_real
_atom_type_scat_dispersion_imag
_atom_type_scat_source
C C 0.0033 0.0016
;
International Tables for Crystallography
(Vol. C, Tables 4.2.6.8 and 6.1.1.4)
;
H H 0.0000 0.0000
;
International Tables for Crystallography
(Vol. C, Table 6.1.1.4)
;
F F 0.0171 0.0103
;
International Tables for Crystallography
(Vol. C, Tables 4.2.6.8 and 6.1.1.4)
;
N N 0.0061 0.0033
;
International Tables for Crystallography
(Vol. C, Tables 4.2.6.8 and 6.1.1.4)
;
S S 0.1246 0.1234
;
International Tables for Crystallography
(Vol. C, Tables 4.2.6.8 and 6.1.1.4)
;

loop_
_geom_angle_atom_site_label_1
_geom_angle_atom_site_label_2
_geom_angle_atom_site_label_3
_geom_angle_site_symmetry_3
_geom_angle
_geom_angle_publ_flag
C5 S1 C6 . 91.18(7) n
C2 C1 C12 . 119.20(13) n
C2 C1 H1 . 120.4 n
C12 C1 H1 . 120.4 n
C1 C2 C3 . 120.50(14) n
C1 C2 H2 . 119.7 n
C3 C2 H2 . 119.7 n
C4 C3 C2 . 122.11(14) n
C4 C3 H3 . 118.9 n
C2 C3 H3 . 118.9 n
C3 C4 C5 . 116.59(13) n
C3 C4 C13 . 122.05(13) n
C5 C4 C13 . 121.35(13) n
C4 C5 C12 . 122.23(13) n
C4 C5 S1 . 125.29(11) n
C12 C5 S1 . 112.48(11) n
C7 C6 C11 . 122.66(13) n
C7 C6 S1 . 124.90(11) n
C11 C6 S1 . 112.45(11) n
C8 C7 C6 . 116.35(13) n
C8 C7 C14 . 122.58(14) n
C6 C7 C14 . 121.07(13) n
C7 C8 C9 . 121.94(14) n
C7 C8 H8 . 119.0 n
C9 C8 H8 . 119.0 n
C10 C9 C8 . 120.80(13) n
C10 C9 H9 . 119.6 n
C8 C9 H9 . 119.6 n
C9 C10 C11 . 118.93(13) n
C9 C10 H10 . 120.5 n
C11 C10 H10 . 120.5 n
C10 C11 C6 . 119.32(13) n
C10 C11 C12 . 128.65(13) n
C6 C11 C12 . 112.03(12) n
C1 C12 C5 . 119.36(13) n
C1 C12 C11 . 128.77(13) n
C5 C12 C11 . 111.87(13) n
C4 C13 H13A . 109.5 n
C4 C13 H13B . 109.5 n
H13A C13 H13B . 109.5 n
C4 C13 H13C . 109.5 n
H13A C13 H13C . 109.5 n
H13B C13 H13C . 109.5 n
C7 C14 H14A . 109.5 n
C7 C14 H14B . 109.5 n
H14A C14 H14B . 109.5 n
C7 C14 H14C . 109.5 n
H14A C14 H14C . 109.5 n
H14B C14 H14C . 109.5 n
F1 C15 C16 . 118.90(12) n
F1 C15 C17 2_765 118.30(12) n
C16 C15 C17 2_765 122.80(13) n
F2 C16 C15 . 118.70(13) n
F2 C16 C17 . 118.20(12) n
C15 C16 C17 . 123.10(13) n
C18 C17 C16 . 123.02(13) n
C18 C17 C15 2_765 122.88(13) n
C16 C17 C15 2_765 114.10(13) n
C17 C18 C20 . 124.50(13) n
C17 C18 C19 . 123.55(13) n
C20 C18 C19 . 111.96(13) n
N1 C19 C18 . 174.55(15) n
N2 C20 C18 . 173.74(16) n

loop_
_geom_bond_atom_site_label_1
_geom_bond_atom_site_label_2
_geom_bond_site_symmetry_2
_geom_bond_distance
_geom_bond_publ_flag
S1 C5 . 1.7500(15) n
S1 C6 . 1.7520(15) n
F1 C15 . 1.3322(17) n
F2 C16 . 1.3350(15) n
N1 C19 . 1.148(2) n
N2 C20 . 1.147(2) n
C1 C2 . 1.383(2) n
C1 C12 . 1.400(2) n
C1 H1 . 0.9500 n
C2 C3 . 1.402(2) n
C2 H2 . 0.9500 n
C3 C4 . 1.393(2) n
C3 H3 . 0.9500 n
C4 C5 . 1.401(2) n
C4 C13 . 1.5015(19) n
C5 C12 . 1.4105(19) n
C6 C7 . 1.402(2) n
C6 C11 . 1.408(2) n
C7 C8 . 1.393(2) n
C7 C14 . 1.502(2) n
C8 C9 . 1.405(2) n
C8 H8 . 0.9500 n
C9 C10 . 1.384(2) n
C9 H9 . 0.9500 n
C10 C11 . 1.4003(19) n
C10 H10 . 0.9500 n
C11 C12 . 1.448(2) n
C13 H13A . 0.9800 n
C13 H13B . 0.9800 n
C13 H13C . 0.9800 n
C14 H14A . 0.9800 n
C14 H14B . 0.9800 n
C14 H14C . 0.9800 n
C15 C16 . 1.344(2) n
C15 C17 2_765 1.4466(19) n
C16 C17 . 1.442(2) n
C17 C18 . 1.377(2) n
C18 C20 . 1.438(2) n
C18 C19 . 1.439(2) n

loop_
_geom_torsion_atom_site_label_1
_geom_torsion_atom_site_label_2
_geom_torsion_atom_site_label_3
_geom_torsion_atom_site_label_4
_geom_torsion_site_symmetry_1
_geom_torsion_site_symmetry_4
_geom_torsion
_geom_torsion_publ_flag
C12 C1 C2 C3 . . -0.9(2) n
C1 C2 C3 C4 . . 0.7(2) n
C2 C3 C4 C5 . . 0.2(2) n
C2 C3 C4 C13 . . -179.84(13) n
C3 C4 C5 C12 . . -0.7(2) n
C13 C4 C5 C12 . . 179.28(13) n
C3 C4 C5 S1 . . 179.65(11) n
C13 C4 C5 S1 . . -0.3(2) n
C6 S1 C5 C4 . . 179.43(13) n
C6 S1 C5 C12 . . -0.22(11) n
C5 S1 C6 C7 . . 179.85(13) n
C5 S1 C6 C11 . . 0.00(11) n
C11 C6 C7 C8 . . 0.2(2) n
S1 C6 C7 C8 . . -179.66(11) n
C11 C6 C7 C14 . . 179.91(13) n
S1 C6 C7 C14 . . 0.1(2) n
C6 C7 C8 C9 . . -0.4(2) n
C14 C7 C8 C9 . . 179.90(14) n
C7 C8 C9 C10 . . 0.2(2) n
C8 C9 C10 C11 . . 0.2(2) n
C9 C10 C11 C6 . . -0.4(2) n
C9 C10 C11 C12 . . 179.42(14) n
C7 C6 C11 C10 . . 0.2(2) n
S1 C6 C11 C10 . . -179.95(11) n
C7 C6 C11 C12 . . -179.64(12) n
S1 C6 C11 C12 . . 0.22(15) n
C2 C1 C12 C5 . . 0.4(2) n
C2 C1 C12 C11 . . -179.92(13) n
C4 C5 C12 C1 . . 0.5(2) n
S1 C5 C12 C1 . . -179.87(11) n
C4 C5 C12 C11 . . -179.28(13) n
S1 C5 C12 C11 . . 0.39(15) n
C10 C11 C12 C1 . . 0.1(2) n
C6 C11 C12 C1 . . 179.90(14) n
C10 C11 C12 C5 . . 179.81(14) n
C6 C11 C12 C5 . . -0.39(17) n
F1 C15 C16 F2 . . 0.2(2) n
C17 C15 C16 F2 2_765 . 179.72(12) n
F1 C15 C16 C17 . . -179.32(12) n
C17 C15 C16 C17 2_765 . 0.2(2) n
F2 C16 C17 C18 . . 0.1(2) n
C15 C16 C17 C18 . . 179.65(13) n
F2 C16 C17 C15 . 2_765 -179.71(11) n
C15 C16 C17 C15 . 2_765 -0.2(2) n
C16 C17 C18 C20 . . 0.2(2) n
C15 C17 C18 C20 2_765 . -179.97(13) n
C16 C17 C18 C19 . . 179.89(13) n
C15 C17 C18 C19 2_765 . -0.3(2) n

_cod_database_fobs_code 1548727
